data_9013306
loop_
_publ_author_name
'Pekov, I. V.'
'Zubkova, N. V.'
'Chukanov, N. V.'
'Agakhanov, A. A.'
'Belakovskiy, D. I.'
'Horvath, L.'
'Filinchuk, Y. E.'
'Gobechiya, E. R.'
'Pushcharovsky, D. Y.'
'Rabadanov, M. K.'

_publ_section_title
;Niveolanite, the first natural beryllium carbonate, a new mineral species
 from Mont Saint-Hilaire, Quebec, Canada Locality: Poudrette quarry, Mont
 Saint-Hilaire, Quebec, Canada
;
_journal_name_full 'The Canadian Mineralogist'
_journal_page_first 1343
_journal_page_last 1354
_journal_paper_doi 10.3749/canmin.46.5.1343
_journal_volume 46
_journal_year 2008
_chemical_compound_source 'Poudrette quarry, Mont Saint-Hilaire, Quebec, Canada'
_chemical_formula_sum 'C H2.92 Be Ca0.09 Na0.9 O5'
_chemical_name_mineral Niveolanite
_space_group_IT_number 124
_symmetry_space_group_name_Hall '-P 4 2c'
_symmetry_space_group_name_H-M 'P 4/m c c'
_cell_angle_alpha 90
_cell_angle_beta 90
_cell_angle_gamma 90
_cell_formula_units_Z 8
_cell_length_a 13.1304
_cell_length_b 13.1304
_cell_length_c 5.4189
_cell_volume 934.258
_database_code_amcsd 0006196
_exptl_crystal_density_diffrn 1.824
_cod_original_formula_sum 'Na.9 Ca.09 Be C O5 H2.92'
_cod_database_code 9013306

loop_
_space_group_symop_operation_xyz
x,y,z
-y,-x,1/2+z
y,x,1/2-z
y,-x,-z
-y,x,z
x,-y,1/2+z
-x,y,1/2-z
x,y,-z
-x,-y,z
y,x,1/2+z
-y,-x,1/2-z
-y,x,-z
y,-x,z
-x,y,1/2+z
x,-y,1/2-z
-x,-y,-z

loop_
_atom_site_label
_atom_site_fract_x
_atom_site_fract_y
_atom_site_fract_z
_atom_site_occupancy
_atom_site_U_iso_or_equiv
_atom_site_type_symbol
_atom_site_attached_hydrogens
Na 0.41084 0.10533 0.50000 0.90000 0.02830 Na 0
Ca 0.41084 0.10533 0.50000 0.09000 0.02830 Ca 0
Be 0.84477 0.15523 0.25000 1.00000 0.01400 Be 0
C 0.67720 0.11760 0.50000 1.00000 0.01760 C 0
O1 0.72297 0.13374 0.70730 1.00000 0.02620 O 0
O2 0.58599 0.08510 0.50000 1.00000 0.03070 O 0
O3 0.90044 0.11618 0.50000 0.08000 0.01340 O 0
O3H 0.90044 0.11618 0.50000 0.92000 0.01340 O 0
H 0.95900 0.12400 0.50000 0.92000 0.02400 H 0
Wat 0.42490 0.29350 0.50000 1.00000 0.24300 O 2

loop_
_cod_changelog_entry_id
_cod_changelog_entry_author
_cod_changelog_entry_date
_cod_changelog_entry_text
1
;cod-tools version 3.8.0
Id: cif_guess_AMCSD_atom_types 9574 2023-05-10 09:00:05Z saulius
;
2023-05-10T18:54:23+03:00
;Derived atom types and hydrogen counts
from atom names that follow the AMCSD naming convention
(Wat == water, O-H == hydroxyl).
;

loop_
_cod_related_entry_id
_cod_related_entry_database
_cod_related_entry_code
1 AMCSD 0006196
